data_4103499
loop_
_publ_author_name
'Zaozao Qiu'
'Zuowei Xie'

_publ_section_title
;
 Palladium/Nickel-Cocatalyzed Cycloaddition of 1,3-Dehydro-o-Carborane
 with Alkynes. Facile Synthesis of C,B-Substituted Carboranes
;
_journal_name_full 'Journal of the American Chemical Society'
_journal_page_first 16085
_journal_page_last 16093
_journal_paper_doi 10.1021/ja1058789
_journal_volume 132
_journal_year 2010
_chemical_formula_sum 'C23 H32 B10'
_chemical_formula_weight 416.59
_chemical_name_systematic
; 
 ? 
;
_space_group_IT_number 4
_symmetry_cell_setting monoclinic
_symmetry_space_group_name_Hall 'P 2yb'
_symmetry_space_group_name_H-M 'P 1 21 1'
_atom_sites_solution_hydrogens geom
_atom_sites_solution_primary direct
_atom_sites_solution_secondary difmap
_audit_creation_method SHELXL-97
_cell_angle_alpha 90.00
_cell_angle_beta 98.526(2)
_cell_angle_gamma 90.00
_cell_formula_units_Z 4
_cell_length_a 12.6407(10)
_cell_length_b 8.9507(8)
_cell_length_c 22.2876(17)
_cell_measurement_temperature 296(2)
_cell_volume 2493.8(4)
_computing_cell_refinement 'BRUKER KAPPA APEXII DUO DIFFRACTOMETER'
_computing_data_collection 'BRUKER KAPPA APEXII DUO DIFFRACTOMETER'
_computing_data_reduction 'BRUKER KAPPA APEXII DUO DIFFRACTOMETER'
_computing_molecular_graphics 'SIEMENS SHELXTL'
_computing_publication_material 'SIEMENS SHELXTL'
_computing_structure_refinement 'SHELXL-97 (Sheldrick, 2008)'
_computing_structure_solution 'SHELXS-97 (Sheldrick, 2008)'
_diffrn_ambient_temperature 296(2)
_diffrn_measured_fraction_theta_full 1.000
_diffrn_measured_fraction_theta_max 1.000
_diffrn_measurement_device_type 'BRUKER KAPPA APEXII DUO DIFFRACTOMETER'
_diffrn_measurement_method 'OMEGA SCAN'
_diffrn_radiation_monochromator graphite
_diffrn_radiation_source 'fine-focus sealed tube'
_diffrn_radiation_type MoK\a
_diffrn_radiation_wavelength 0.71073
_diffrn_reflns_av_R_equivalents 0.0707
_diffrn_reflns_av_sigmaI/netI 0.1003
_diffrn_reflns_limit_h_max 15
_diffrn_reflns_limit_h_min -15
_diffrn_reflns_limit_k_max 10
_diffrn_reflns_limit_k_min -10
_diffrn_reflns_limit_l_max 26
_diffrn_reflns_limit_l_min -26
_diffrn_reflns_number 28631
_diffrn_reflns_theta_full 25.00
_diffrn_reflns_theta_max 25.00
_diffrn_reflns_theta_min 0.92
_exptl_absorpt_coefficient_mu 0.056
_exptl_absorpt_correction_T_max 0.7456
_exptl_absorpt_correction_T_min 0.6627
_exptl_absorpt_correction_type multi-scan
_exptl_crystal_colour colourless
_exptl_crystal_density_diffrn 1.110
_exptl_crystal_density_method 'not measured'
_exptl_crystal_description block
_exptl_crystal_F_000 880
_exptl_crystal_size_max 0.40
_exptl_crystal_size_mid 0.30
_exptl_crystal_size_min 0.20
_refine_diff_density_max 0.139
_refine_diff_density_min -0.164
_refine_diff_density_rms 0.036
_refine_ls_abs_structure_details 'Flack H D (1983), Acta Cryst. A39, 876-881'
_refine_ls_abs_structure_Flack -1(4)
_refine_ls_extinction_method none
_refine_ls_goodness_of_fit_ref 1.001
_refine_ls_hydrogen_treatment riding
_refine_ls_matrix_type full
_refine_ls_number_parameters 595
_refine_ls_number_reflns 8299
_refine_ls_number_restraints 1
_refine_ls_restrained_S_all 1.000
_refine_ls_R_factor_all 0.1397
_refine_ls_R_factor_gt 0.0515
_refine_ls_shift/su_max 0.000
_refine_ls_shift/su_mean 0.000
_refine_ls_structure_factor_coef Fsqd
_refine_ls_weighting_details 'calc w=1/[\s^2^(Fo^2^)+(0.0688P)^2^+0.0000P] where P=(Fo^2^+2Fc^2^)/3'
_refine_ls_weighting_scheme calc
_refine_ls_wR_factor_gt 0.1027
_refine_ls_wR_factor_ref 0.1455
_reflns_number_gt 4402
_reflns_number_total 8299
_reflns_threshold_expression >2sigma(I)
_cod_data_source_file ja1058789_si_001_5.cif
_cod_data_source_block 4m
_cod_database_code 4103499

loop_
_symmetry_equiv_pos_as_xyz
'x, y, z'
'-x, y+1/2, -z'

loop_
_atom_site_label
_atom_site_type_symbol
_atom_site_fract_x
_atom_site_fract_y
_atom_site_fract_z
_atom_site_U_iso_or_equiv
_atom_site_adp_type
_atom_site_occupancy
_atom_site_symmetry_multiplicity
_atom_site_calc_flag
_atom_site_refinement_flags
C1 C 0.7302(3) 0.4733(4) 0.40152(15) 0.0357(9) Uani 1 1 d .
C2 C 0.6043(3) 0.5148(4) 0.41208(16) 0.0400(9) Uani 1 1 d .
C11 C 0.5806(3) 0.6671(4) 0.43509(19) 0.0551(11) Uani 1 1 d .
H11A H 0.5372 0.7217 0.4035 0.083 Uiso 1 1 calc R
H11B H 0.6465 0.7198 0.4472 0.083 Uiso 1 1 calc R
H11C H 0.5430 0.6571 0.4693 0.083 Uiso 1 1 calc R
C12 C 0.8138(3) 0.5880(4) 0.41859(17) 0.0370(9) Uani 1 1 d .
C13 C 0.8613(3) 0.6552(4) 0.36757(16) 0.0397(9) Uani 1 1 d .
C14 C 0.8221(3) 0.7874(4) 0.34205(18) 0.0504(11) Uani 1 1 d .
H14A H 0.7655 0.8340 0.3568 0.060 Uiso 1 1 calc R
C15 C 0.8647(4) 0.8521(5) 0.2952(2) 0.0613(12) Uani 1 1 d .
H15A H 0.8375 0.9420 0.2786 0.074 Uiso 1 1 calc R
C16 C 0.9475(4) 0.7833(6) 0.2732(2) 0.0699(13) Uani 1 1 d .
H16A H 0.9764 0.8264 0.2413 0.084 Uiso 1 1 calc R
C17 C 0.9879(4) 0.6524(6) 0.2976(2) 0.0720(13) Uani 1 1 d .
H17A H 1.0441 0.6058 0.2823 0.086 Uiso 1 1 calc R
C18 C 0.9453(3) 0.5889(5) 0.34516(19) 0.0546(11) Uani 1 1 d .
H18A H 0.9737 0.5001 0.3622 0.065 Uiso 1 1 calc R
C19 C 0.8446(3) 0.6307(4) 0.47665(18) 0.0363(9) Uani 1 1 d .
C20 C 0.9275(3) 0.7524(4) 0.48963(18) 0.0487(10) Uani 1 1 d .
H20A H 0.9721 0.7525 0.4577 0.058 Uiso 1 1 calc R
H20B H 0.9730 0.7299 0.5275 0.058 Uiso 1 1 calc R
C21 C 0.8803(4) 0.9065(4) 0.4940(2) 0.0735(14) Uani 1 1 d .
H21A H 0.9370 0.9783 0.5026 0.110 Uiso 1 1 calc R
H21B H 0.8371 0.9080 0.5259 0.110 Uiso 1 1 calc R
H21C H 0.8370 0.9312 0.4562 0.110 Uiso 1 1 calc R
C22 C 0.8004(3) 0.5682(4) 0.52923(16) 0.0375(9) Uani 1 1 d .
C23 C 0.8357(3) 0.6362(4) 0.59039(16) 0.0393(9) Uani 1 1 d .
C24 C 0.9287(3) 0.5976(4) 0.62643(19) 0.0586(12) Uani 1 1 d .
H24A H 0.9737 0.5272 0.6127 0.070 Uiso 1 1 calc R
C25 C 0.9568(4) 0.6618(5) 0.6830(2) 0.0718(14) Uani 1 1 d .
H25A H 1.0206 0.6346 0.7069 0.086 Uiso 1 1 calc R
C26 C 0.8916(4) 0.7646(5) 0.7039(2) 0.0699(14) Uani 1 1 d .
H26A H 0.9104 0.8077 0.7419 0.084 Uiso 1 1 calc R
C27 C 0.7987(4) 0.8033(5) 0.6686(2) 0.0701(13) Uani 1 1 d .
H27A H 0.7535 0.8728 0.6827 0.084 Uiso 1 1 calc R
C28 C 0.7711(3) 0.7410(4) 0.6123(2) 0.0566(11) Uani 1 1 d .
H28A H 0.7077 0.7698 0.5885 0.068 Uiso 1 1 calc R
C29 C 0.7296(3) 0.4552(4) 0.52424(17) 0.0421(10) Uani 1 1 d .
C30 C 0.6924(3) 0.3835(4) 0.57915(18) 0.0563(11) Uani 1 1 d .
H30A H 0.7013 0.4539 0.6126 0.068 Uiso 1 1 calc R
H30B H 0.6169 0.3595 0.5697 0.068 Uiso 1 1 calc R
C31 C 0.7542(4) 0.2439(5) 0.5979(2) 0.0905(17) Uani 1 1 d .
H31A H 0.7292 0.2018 0.6329 0.136 Uiso 1 1 calc R
H31B H 0.8288 0.2676 0.6077 0.136 Uiso 1 1 calc R
H31C H 0.7440 0.1731 0.5653 0.136 Uiso 1 1 calc R
B3 B 0.6818(3) 0.3940(4) 0.4616(2) 0.0403(11) Uani 1 1 d .
B4 B 0.7553(4) 0.2878(5) 0.4148(2) 0.0482(12) Uani 1 1 d .
H4 H 0.8345 0.2416 0.4325 0.058 Uiso 1 1 calc R
B5 B 0.7253(4) 0.3581(5) 0.3398(2) 0.0487(12) Uani 1 1 d .
H5 H 0.7852 0.3589 0.3087 0.058 Uiso 1 1 calc R
B6 B 0.6318(3) 0.5037(5) 0.3397(2) 0.0464(12) Uani 1 1 d .
H6 H 0.6309 0.6006 0.3093 0.056 Uiso 1 1 calc R
B7 B 0.5440(4) 0.3599(5) 0.4347(2) 0.0476(12) Uani 1 1 d .
H7 H 0.4845 0.3622 0.4660 0.057 Uiso 1 1 calc R
B8 B 0.6361(4) 0.2135(5) 0.4355(2) 0.0510(13) Uani 1 1 d .
H8 H 0.6366 0.1185 0.4669 0.061 Uiso 1 1 calc R
B9 B 0.6647(4) 0.1929(5) 0.3605(2) 0.0592(14) Uani 1 1 d .
H9 H 0.6844 0.0834 0.3427 0.071 Uiso 1 1 calc R
B10 B 0.5894(4) 0.3260(5) 0.3144(2) 0.0563(13) Uani 1 1 d .
H10 H 0.5598 0.3042 0.2662 0.068 Uiso 1 1 calc R
B11 B 0.5141(4) 0.4270(5) 0.3598(2) 0.0522(13) Uani 1 1 d .
H11 H 0.4348 0.4723 0.3418 0.063 Uiso 1 1 calc R
B12 B 0.5350(4) 0.2365(5) 0.3732(2) 0.0555(14) Uani 1 1 d .
H12 H 0.4693 0.1554 0.3637 0.067 Uiso 1 1 calc R
C1' C 0.3190(3) -0.0987(4) 0.12090(16) 0.0424(9) Uani 1 1 d .
C2' C 0.3321(3) -0.0619(4) 0.19569(17) 0.0502(11) Uani 1 1 d .
C11' C 0.3676(4) 0.0919(5) 0.21722(19) 0.0685(13) Uani 1 1 d .
H11D H 0.3094 0.1427 0.2317 0.103 Uiso 1 1 calc R
H11E H 0.3893 0.1472 0.1842 0.103 Uiso 1 1 calc R
H11F H 0.4267 0.0839 0.2495 0.103 Uiso 1 1 calc R
C12' C 0.3494(3) 0.0203(4) 0.08009(16) 0.0423(9) Uani 1 1 d .
C13' C 0.2588(3) 0.0821(5) 0.03641(18) 0.0498(10) Uani 1 1 d .
C14' C 0.2300(4) 0.0197(5) -0.0194(2) 0.0657(12) Uani 1 1 d .
H14B H 0.2688 -0.0603 -0.0315 0.079 Uiso 1 1 calc R
C15' C 0.1431(5) 0.0752(8) -0.0583(2) 0.0923(17) Uani 1 1 d .
H15B H 0.1238 0.0325 -0.0964 0.111 Uiso 1 1 calc R
C16' C 0.0867(5) 0.1906(8) -0.0410(3) 0.102(2) Uani 1 1 d .
H16B H 0.0274 0.2256 -0.0669 0.122 Uiso 1 1 calc R
C17' C 0.1154(4) 0.2570(6) 0.0140(3) 0.0923(17) Uani 1 1 d .
H17B H 0.0775 0.3390 0.0250 0.111 Uiso 1 1 calc R
C18' C 0.2007(4) 0.2017(5) 0.0530(2) 0.0650(12) Uani 1 1 d .
H18B H 0.2196 0.2454 0.0909 0.078 Uiso 1 1 calc R
C19' C 0.4515(3) 0.0644(4) 0.08111(16) 0.0423(9) Uani 1 1 d .
C20' C 0.4754(4) 0.1878(4) 0.03912(18) 0.0573(11) Uani 1 1 d .
H20C H 0.4211 0.1877 0.0034 0.069 Uiso 1 1 calc R
H20D H 0.5439 0.1685 0.0260 0.069 Uiso 1 1 calc R
C21' C 0.4783(4) 0.3409(5) 0.0689(2) 0.0831(15) Uani 1 1 d .
H21D H 0.4940 0.4154 0.0405 0.125 Uiso 1 1 calc R
H21E H 0.5326 0.3422 0.1038 0.125 Uiso 1 1 calc R
H21F H 0.4100 0.3617 0.0810 0.125 Uiso 1 1 calc R
C22' C 0.5433(3) 0.0022(4) 0.12204(17) 0.0459(10) Uani 1 1 d .
C23' C 0.6530(3) 0.0660(4) 0.11965(18) 0.0491(10) Uani 1 1 d .
C24' C 0.7146(4) 0.0217(5) 0.0771(2) 0.0724(13) Uani 1 1 d .
H24B H 0.6874 -0.0471 0.0476 0.087 Uiso 1 1 calc R
C25' C 0.8165(4) 0.0781(6) 0.0777(3) 0.0926(17) Uani 1 1 d .
H25B H 0.8574 0.0474 0.0485 0.111 Uiso 1 1 calc R
C26' C 0.8567(4) 0.1780(7) 0.1207(3) 0.0961(18) Uani 1 1 d .
H26B H 0.9252 0.2161 0.1211 0.115 Uiso 1 1 calc R
C27' C 0.7967(5) 0.2224(6) 0.1631(3) 0.0900(17) Uani 1 1 d .
H27B H 0.8248 0.2902 0.1929 0.108 Uiso 1 1 calc R
C28' C 0.6958(4) 0.1684(5) 0.1625(2) 0.0701(13) Uani 1 1 d .
H28B H 0.6552 0.2014 0.1915 0.084 Uiso 1 1 calc R
C29' C 0.5339(3) -0.1103(4) 0.16091(18) 0.0498(10) Uani 1 1 d .
C30' C 0.6296(3) -0.1827(5) 0.1984(2) 0.0714(14) Uani 1 1 d .
H30C H 0.6873 -0.1104 0.2055 0.086 Uiso 1 1 calc R
H30D H 0.6108 -0.2111 0.2374 0.086 Uiso 1 1 calc R
C31' C 0.6686(4) -0.3182(6) 0.1687(3) 0.109(2) Uani 1 1 d .
H31D H 0.7299 -0.3586 0.1941 0.163 Uiso 1 1 calc R
H31E H 0.6881 -0.2909 0.1301 0.163 Uiso 1 1 calc R
H31F H 0.6129 -0.3919 0.1628 0.163 Uiso 1 1 calc R
B3' B 0.4244(4) -0.1757(5) 0.1667(2) 0.0480(12) Uani 1 1 d .
B4' B 0.3477(4) -0.2830(5) 0.1090(2) 0.0577(14) Uani 1 1 d .
H4' H 0.3826 -0.3251 0.0699 0.069 Uiso 1 1 calc R
B5' B 0.2153(4) -0.2191(5) 0.1015(2) 0.0568(13) Uani 1 1 d .
H5' H 0.1641 -0.2180 0.0571 0.068 Uiso 1 1 calc R
B6' B 0.2064(4) -0.0772(6) 0.1554(2) 0.0539(13) Uani 1 1 d .
H6' H 0.1505 0.0171 0.1464 0.065 Uiso 1 1 calc R
B7' B 0.3732(4) -0.2170(6) 0.2354(2) 0.0625(14) Uani 1 1 d .
H7' H 0.4258 -0.2151 0.2793 0.075 Uiso 1 1 calc R
B8' B 0.3824(4) -0.3606(6) 0.1817(2) 0.0665(15) Uani 1 1 d .
H8' H 0.4399 -0.4530 0.1906 0.080 Uiso 1 1 calc R
B9' B 0.2518(4) -0.3852(6) 0.1404(3) 0.0715(16) Uani 1 1 d .
H9' H 0.2236 -0.4946 0.1221 0.086 Uiso 1 1 calc R
B10' B 0.1641(5) -0.2584(6) 0.1695(2) 0.0662(15) Uani 1 1 d .
H10' H 0.0792 -0.2847 0.1701 0.079 Uiso 1 1 calc R
B11' B 0.2385(4) -0.1559(6) 0.2283(2) 0.0619(14) Uani 1 1 d .
H11' H 0.2028 -0.1148 0.2673 0.074 Uiso 1 1 calc R
B12' B 0.2684(4) -0.3456(6) 0.2190(3) 0.0698(16) Uani 1 1 d .
H12' H 0.2519 -0.4300 0.2523 0.084 Uiso 1 1 calc R

loop_
_atom_site_aniso_label
_atom_site_aniso_U_11
_atom_site_aniso_U_22
_atom_site_aniso_U_33
_atom_site_aniso_U_23
_atom_site_aniso_U_13
_atom_site_aniso_U_12
C1 0.030(2) 0.039(2) 0.039(2) 0.0005(16) 0.0097(18) 0.0008(15)
C2 0.029(2) 0.049(2) 0.042(2) -0.0006(18) 0.0052(18) 0.0008(17)
C11 0.043(3) 0.053(3) 0.071(3) -0.009(2) 0.014(2) 0.0081(19)
C12 0.032(2) 0.0371(19) 0.044(3) 0.0035(18) 0.0108(18) 0.0011(16)
C13 0.034(2) 0.047(2) 0.040(2) 0.0034(18) 0.0075(19) -0.0024(17)
C14 0.042(3) 0.052(3) 0.056(3) 0.008(2) 0.005(2) -0.0055(19)
C15 0.055(3) 0.066(3) 0.061(3) 0.015(2) 0.001(3) -0.016(2)
C16 0.071(4) 0.082(4) 0.060(3) 0.008(3) 0.020(3) -0.028(3)
C17 0.069(3) 0.081(4) 0.075(4) -0.003(3) 0.040(3) -0.005(3)
C18 0.046(3) 0.057(2) 0.063(3) 0.002(2) 0.017(2) 0.001(2)
C19 0.028(2) 0.035(2) 0.046(3) -0.0014(17) 0.0064(19) 0.0008(15)
C20 0.043(3) 0.054(3) 0.048(3) -0.0059(19) 0.003(2) -0.0104(19)
C21 0.093(4) 0.045(3) 0.081(4) -0.004(2) 0.011(3) -0.021(2)
C22 0.035(2) 0.035(2) 0.042(3) -0.0017(17) 0.0033(19) -0.0003(17)
C23 0.040(2) 0.041(2) 0.036(2) -0.0016(17) 0.004(2) -0.0014(17)
C24 0.068(3) 0.055(3) 0.049(3) -0.011(2) -0.005(2) 0.010(2)
C25 0.081(4) 0.068(3) 0.059(3) -0.011(3) -0.017(3) 0.001(3)
C26 0.089(4) 0.062(3) 0.058(3) -0.020(2) 0.006(3) -0.003(3)
C27 0.067(4) 0.073(3) 0.071(4) -0.031(3) 0.012(3) 0.010(3)
C28 0.048(3) 0.062(3) 0.060(3) -0.015(2) 0.008(2) 0.002(2)
C29 0.042(3) 0.043(2) 0.041(3) -0.0006(17) 0.007(2) -0.0025(17)
C30 0.062(3) 0.063(3) 0.044(3) -0.002(2) 0.011(2) -0.019(2)
C31 0.132(5) 0.077(4) 0.063(4) 0.025(3) 0.015(3) 0.006(3)
B3 0.038(3) 0.040(2) 0.043(3) -0.001(2) 0.007(2) -0.0054(19)
B4 0.045(3) 0.038(2) 0.061(3) -0.004(2) 0.004(2) 0.004(2)
B5 0.051(3) 0.051(3) 0.047(3) -0.013(2) 0.016(2) -0.004(2)
B6 0.040(3) 0.061(3) 0.038(3) 0.001(2) 0.005(2) -0.003(2)
B7 0.040(3) 0.054(3) 0.049(3) -0.002(2) 0.007(2) -0.010(2)
B8 0.051(3) 0.039(2) 0.063(3) 0.001(2) 0.007(3) -0.010(2)
B9 0.059(4) 0.048(3) 0.069(4) -0.022(2) 0.006(3) 0.001(2)
B10 0.059(3) 0.062(3) 0.048(3) -0.012(2) 0.007(3) -0.013(2)
B11 0.044(3) 0.063(3) 0.048(3) -0.001(2) -0.001(2) -0.013(2)
B12 0.055(4) 0.055(3) 0.054(3) -0.013(2) 0.001(3) -0.018(2)
C1' 0.043(2) 0.054(2) 0.030(2) -0.0022(18) 0.0035(18) -0.0024(18)
C2' 0.055(3) 0.062(3) 0.034(3) -0.0031(19) 0.009(2) -0.008(2)
C11' 0.077(3) 0.073(3) 0.054(3) -0.023(2) 0.008(2) -0.013(2)
C12' 0.045(3) 0.048(2) 0.034(2) 0.0017(17) 0.007(2) 0.0021(18)
C13' 0.047(3) 0.064(3) 0.038(3) 0.009(2) 0.006(2) -0.004(2)
C14' 0.063(3) 0.085(3) 0.047(3) 0.006(2) -0.001(3) 0.002(2)
C15' 0.082(4) 0.124(5) 0.061(4) 0.012(3) -0.019(3) -0.007(4)
C16' 0.064(4) 0.133(6) 0.099(5) 0.038(4) -0.013(4) 0.013(4)
C17' 0.071(4) 0.100(4) 0.106(5) 0.033(4) 0.014(4) 0.026(3)
C18' 0.065(3) 0.065(3) 0.064(3) 0.012(2) 0.008(3) 0.012(2)
C19' 0.048(3) 0.047(2) 0.033(2) 0.0019(17) 0.008(2) 0.0011(19)
C20' 0.060(3) 0.062(3) 0.051(3) 0.008(2) 0.013(2) -0.002(2)
C21' 0.088(4) 0.058(3) 0.101(4) 0.015(3) 0.010(3) -0.006(3)
C22' 0.046(3) 0.055(2) 0.038(3) -0.003(2) 0.011(2) -0.0040(19)
C23' 0.042(3) 0.059(3) 0.047(3) 0.002(2) 0.009(2) -0.002(2)
C24' 0.066(3) 0.078(3) 0.078(4) -0.014(3) 0.027(3) -0.010(3)
C25' 0.067(4) 0.097(4) 0.123(5) -0.021(4) 0.045(4) -0.018(3)
C26' 0.052(4) 0.101(4) 0.136(6) 0.000(4) 0.019(4) -0.014(3)
C27' 0.070(4) 0.105(4) 0.094(4) -0.022(3) 0.007(3) -0.034(3)
C28' 0.054(3) 0.085(3) 0.070(3) -0.016(3) 0.009(3) -0.015(3)
C29' 0.040(3) 0.062(3) 0.047(3) 0.007(2) 0.004(2) 0.0020(19)
C30' 0.049(3) 0.090(4) 0.072(3) 0.028(3) -0.001(2) -0.001(2)
C31' 0.080(4) 0.106(5) 0.138(5) 0.011(4) 0.007(4) 0.042(3)
B3' 0.053(3) 0.052(3) 0.039(3) 0.011(2) 0.007(2) 0.001(2)
B4' 0.069(4) 0.047(3) 0.059(4) -0.006(2) 0.018(3) -0.010(2)
B5' 0.053(3) 0.070(3) 0.048(3) -0.002(2) 0.007(3) -0.022(2)
B6' 0.045(3) 0.075(3) 0.044(3) -0.002(2) 0.013(3) -0.005(2)
B7' 0.058(4) 0.078(4) 0.050(3) 0.016(3) 0.004(3) -0.005(3)
B8' 0.074(4) 0.057(3) 0.072(4) 0.015(3) 0.019(3) 0.000(3)
B9' 0.083(4) 0.063(3) 0.073(4) -0.003(3) 0.025(3) -0.019(3)
B10' 0.064(4) 0.082(4) 0.055(4) 0.002(3) 0.017(3) -0.018(3)
B11' 0.063(4) 0.083(4) 0.041(3) 0.009(3) 0.016(3) -0.009(3)
B12' 0.075(4) 0.073(4) 0.065(4) 0.017(3) 0.021(3) -0.008(3)

loop_
_atom_type_symbol
_atom_type_description
_atom_type_scat_dispersion_real
_atom_type_scat_dispersion_imag
_atom_type_scat_source
C C 0.0033 0.0016 'International Tables Vol C Tables 4.2.6.8 and 6.1.1.4'
H H 0.0000 0.0000 'International Tables Vol C Tables 4.2.6.8 and 6.1.1.4'
B B 0.0013 0.0007 'International Tables Vol C Tables 4.2.6.8 and 6.1.1.4'

loop_
_geom_angle_atom_site_label_1
_geom_angle_atom_site_label_2
_geom_angle_atom_site_label_3
_geom_angle
C12 C1 C2 117.6(3)
C12 C1 B3 114.3(3)
C2 C1 B3 61.7(2)
C12 C1 B4 121.5(3)
C2 C1 B4 110.2(3)
B3 C1 B4 62.5(2)
C12 C1 B5 124.3(3)
C2 C1 B5 108.8(3)
B3 C1 B5 113.9(3)
B4 C1 B5 62.5(2)
C12 C1 B6 119.7(3)
C2 C1 B6 59.7(2)
B3 C1 B6 113.0(3)
B4 C1 B6 112.5(3)
B5 C1 B6 61.3(2)
C11 C2 C1 119.2(3)
C11 C2 B7 121.3(3)
C1 C2 B7 109.7(3)
C11 C2 B11 120.4(3)
C1 C2 B11 110.8(3)
B7 C2 B11 62.6(3)
C11 C2 B6 117.1(3)
C1 C2 B6 61.7(2)
B7 C2 B6 113.5(3)
B11 C2 B6 62.2(2)
C11 C2 B3 118.0(3)
C1 C2 B3 59.8(2)
B7 C2 B3 62.6(2)
B11 C2 B3 114.0(3)
B6 C2 B3 113.0(3)
C19 C12 C1 122.4(3)
C19 C12 C13 121.7(3)
C1 C12 C13 115.9(3)
C14 C13 C18 118.2(4)
C14 C13 C12 120.2(3)
C18 C13 C12 121.6(3)
C15 C14 C13 121.4(4)
C16 C15 C14 119.4(4)
C17 C16 C15 120.5(4)
C16 C17 C18 119.7(4)
C13 C18 C17 120.8(4)
C12 C19 C22 124.2(3)
C12 C19 C20 118.8(3)
C22 C19 C20 117.0(3)
C19 C20 C21 113.7(3)
C29 C22 C19 122.9(3)
C29 C22 C23 119.1(3)
C19 C22 C23 118.0(3)
C24 C23 C28 117.8(4)
C24 C23 C22 123.1(3)
C28 C23 C22 119.1(3)
C23 C24 C25 120.8(4)
C26 C25 C24 120.3(4)
C27 C26 C25 119.3(4)
C26 C27 C28 120.5(4)
C27 C28 C23 121.2(4)
C22 C29 C30 122.3(3)
C22 C29 B3 120.7(3)
C30 C29 B3 117.1(3)
C31 C30 C29 111.5(4)
C29 B3 C1 115.2(3)
C29 B3 C2 117.6(3)
C1 B3 C2 58.5(2)
C29 B3 B4 123.8(3)
C1 B3 B4 58.8(2)
C2 B3 B4 104.8(3)
C29 B3 B7 126.8(3)
C1 B3 B7 104.6(3)
C2 B3 B7 57.5(2)
B4 B3 B7 106.3(3)
C29 B3 B8 133.1(3)
C1 B3 B8 104.9(3)
C2 B3 B8 103.4(3)
B4 B3 B8 59.7(3)
B7 B3 B8 58.8(2)
C1 B4 B9 105.4(3)
C1 B4 B8 105.5(3)
B9 B4 B8 60.3(3)
C1 B4 B3 58.7(2)
B9 B4 B3 108.6(3)
B8 B4 B3 60.5(3)
C1 B4 B5 58.9(2)
B9 B4 B5 59.7(3)
B8 B4 B5 107.9(3)
B3 B4 B5 107.8(3)
C1 B5 B10 106.0(3)
C1 B5 B9 105.1(3)
B10 B5 B9 60.1(3)
C1 B5 B6 60.0(2)
B10 B5 B6 59.7(3)
B9 B5 B6 107.7(3)
C1 B5 B4 58.6(2)
B10 B5 B4 108.0(3)
B9 B5 B4 59.7(3)
B6 B5 B4 108.3(3)
C2 B6 C1 58.6(2)
C2 B6 B10 105.3(3)
C1 B6 B10 105.3(3)
C2 B6 B11 58.8(2)
C1 B6 B11 105.7(3)
B10 B6 B11 59.7(3)
C2 B6 B5 105.9(3)
C1 B6 B5 58.7(2)
B10 B6 B5 59.9(3)
B11 B6 B5 107.7(3)
C2 B7 B12 105.3(3)
C2 B7 B8 106.7(3)
B12 B7 B8 60.2(3)
C2 B7 B11 58.8(2)
B12 B7 B11 59.6(3)
B8 B7 B11 108.3(4)
C2 B7 B3 60.0(2)
B12 B7 B3 108.6(3)
B8 B7 B3 60.6(2)
B11 B7 B3 108.9(3)
B7 B8 B12 59.9(3)
B7 B8 B4 107.8(3)
B12 B8 B4 107.3(3)
B7 B8 B9 107.2(3)
B12 B8 B9 59.4(3)
B4 B8 B9 59.5(3)
B7 B8 B3 60.6(3)
B12 B8 B3 108.3(3)
B4 B8 B3 59.8(2)
B9 B8 B3 107.5(3)
B12 B9 B4 108.2(3)
B12 B9 B10 60.3(3)
B4 B9 B10 108.4(3)
B12 B9 B5 108.0(3)
B4 B9 B5 60.6(3)
B10 B9 B5 59.7(3)
B12 B9 B8 59.9(3)
B4 B9 B8 60.2(3)
B10 B9 B8 108.3(3)
B5 B9 B8 108.5(3)
B11 B10 B6 60.5(3)
B11 B10 B5 108.8(3)
B6 B10 B5 60.4(2)
B11 B10 B9 107.9(4)
B6 B10 B9 108.4(3)
B5 B10 B9 60.2(3)
B11 B10 B12 59.8(3)
B6 B10 B12 108.0(3)
B5 B10 B12 107.9(4)
B9 B10 B12 59.6(3)
C2 B11 B10 105.6(3)
C2 B11 B12 105.4(3)
B10 B11 B12 60.6(3)
C2 B11 B6 59.0(2)
B10 B11 B6 59.9(3)
B12 B11 B6 108.2(4)
C2 B11 B7 58.6(2)
B10 B11 B7 108.3(4)
B12 B11 B7 59.9(3)
B6 B11 B7 107.7(3)
B11 B12 B9 108.3(3)
B11 B12 B7 60.5(3)
B9 B12 B7 108.3(3)
B11 B12 B8 108.9(3)
B9 B12 B8 60.7(3)
B7 B12 B8 59.9(3)
B11 B12 B10 59.6(3)
B9 B12 B10 60.2(3)
B7 B12 B10 108.0(3)
B8 B12 B10 108.9(4)
C12' C1' C2' 118.0(3)
C12' C1' B3' 114.0(3)
C2' C1' B3' 62.1(2)
C12' C1' B5' 123.8(3)
C2' C1' B5' 109.5(3)
B3' C1' B5' 113.7(3)
C12' C1' B4' 120.9(3)
C2' C1' B4' 110.4(3)
B3' C1' B4' 62.5(3)
B5' C1' B4' 61.7(3)
C12' C1' B6' 119.9(3)
C2' C1' B6' 60.2(2)
B3' C1' B6' 113.7(3)
B5' C1' B6' 61.9(3)
B4' C1' B6' 112.5(3)
C11' C2' C1' 118.4(3)
C11' C2' B7' 122.2(3)
C1' C2' B7' 109.6(3)
C11' C2' B11' 120.7(4)
C1' C2' B11' 110.7(3)
B7' C2' B11' 63.1(3)
C11' C2' B6' 116.8(3)
C1' C2' B6' 61.2(2)
B7' C2' B6' 113.5(3)
B11' C2' B6' 62.2(3)
C11' C2' B3' 117.9(3)
C1' C2' B3' 59.4(2)
B7' C2' B3' 62.8(3)
B11' C2' B3' 114.5(3)
B6' C2' B3' 112.3(3)
C19' C12' C1' 122.2(3)
C19' C12' C13' 122.9(3)
C1' C12' C13' 114.8(3)
C14' C13' C18' 118.8(4)
C14' C13' C12' 121.2(4)
C18' C13' C12' 120.0(4)
C13' C14' C15' 120.2(5)
C16' C15' C14' 120.1(5)
C15' C16' C17' 120.8(5)
C16' C17' C18' 119.5(6)
C17' C18' C13' 120.6(5)
C12' C19' C22' 124.3(3)
C12' C19' C20' 118.9(3)
C22' C19' C20' 116.7(3)
C19' C20' C21' 112.6(3)
C29' C22' C19' 123.0(3)
C29' C22' C23' 118.4(3)
C19' C22' C23' 118.6(3)
C24' C23' C28' 117.8(4)
C24' C23' C22' 122.3(4)
C28' C23' C22' 119.8(4)
C23' C24' C25' 120.8(5)
C26' C25' C24' 119.9(5)
C25' C26' C27' 119.8(5)
C26' C27' C28' 120.5(5)
C27' C28' C23' 121.0(5)
C22' C29' C30' 122.5(4)
C22' C29' B3' 120.6(4)
C30' C29' B3' 116.8(4)
C31' C30' C29' 113.1(4)
C29' B3' C1' 115.7(3)
C29' B3' C2' 118.2(3)
C1' B3' C2' 58.5(2)
C29' B3' B4' 123.5(4)
C1' B3' B4' 59.3(3)
C2' B3' B4' 105.2(3)
C29' B3' B8' 132.1(4)
C1' B3' B8' 105.1(3)
C2' B3' B8' 103.8(3)
B4' B3' B8' 59.2(3)
C29' B3' B7' 126.9(4)
C1' B3' B7' 104.3(3)
C2' B3' B7' 57.1(3)
B4' B3' B7' 106.3(3)
B8' B3' B7' 59.5(3)
C1' B4' B9' 105.4(4)
C1' B4' B5' 58.7(3)
B9' B4' B5' 59.9(3)
C1' B4' B8' 105.4(3)
B9' B4' B8' 61.1(3)
B5' B4' B8' 108.7(4)
C1' B4' B3' 58.2(2)
B9' B4' B3' 109.3(4)
B5' B4' B3' 107.6(3)
B8' B4' B3' 60.7(3)
C1' B5' B9' 106.0(4)
C1' B5' B4' 59.6(2)
B9' B5' B4' 59.8(3)
C1' B5' B6' 59.7(3)
B9' B5' B6' 108.3(4)
B4' B5' B6' 109.1(3)
C1' B5' B10' 105.9(3)
B9' B5' B10' 60.6(3)
B4' B5' B10' 108.6(4)
B6' B5' B10' 59.4(3)
C2' B6' C1' 58.6(2)
C2' B6' B10' 105.4(4)
C1' B6' B10' 105.7(3)
C2' B6' B11' 58.6(3)
C1' B6' B11' 105.9(3)
B10' B6' B11' 59.9(3)
C2' B6' B5' 105.5(3)
C1' B6' B5' 58.4(2)
B10' B6' B5' 60.5(3)
B11' B6' B5' 108.1(4)
C2' B7' B12' 105.5(4)
C2' B7' B8' 106.8(3)
B12' B7' B8' 60.4(3)
C2' B7' B11' 58.8(3)
B12' B7' B11' 59.8(3)
B8' B7' B11' 108.8(4)
C2' B7' B3' 60.2(3)
B12' B7' B3' 108.5(4)
B8' B7' B3' 60.2(3)
B11' B7' B3' 109.0(4)
B4' B8' B7' 107.7(4)
B4' B8' B12' 107.1(4)
B7' B8' B12' 59.3(3)
B4' B8' B9' 59.2(3)
B7' B8' B9' 106.9(4)
B12' B8' B9' 59.7(3)
B4' B8' B3' 60.1(3)
B7' B8' B3' 60.3(3)
B12' B8' B3' 107.6(4)
B9' B8' B3' 107.3(4)
B4' B9' B5' 60.2(3)
B4' B9' B12' 107.8(4)
B5' B9' B12' 107.7(4)
B4' B9' B10' 108.7(4)
B5' B9' B10' 60.3(3)
B12' B9' B10' 59.9(3)
B4' B9' B8' 59.7(3)
B5' B9' B8' 107.9(4)
B12' B9' B8' 60.0(3)
B10' B9' B8' 108.3(4)
B6' B10' B11' 60.4(3)
B6' B10' B12' 107.5(4)
B11' B10' B12' 59.9(3)
B6' B10' B5' 60.1(3)
B11' B10' B5' 108.2(4)
B12' B10' B5' 106.7(4)
B6' B10' B9' 107.6(4)
B11' B10' B9' 108.2(4)
B12' B10' B9' 59.8(3)
B5' B10' B9' 59.1(3)
C2' B11' B10' 105.7(3)
C2' B11' B12' 104.6(4)
B10' B11' B12' 60.5(3)
C2' B11' B6' 59.2(3)
B10' B11' B6' 59.7(3)
B12' B11' B6' 107.6(4)
C2' B11' B7' 58.0(3)
B10' B11' B7' 107.9(4)
B12' B11' B7' 59.5(3)
B6' B11' B7' 107.0(4)
B7' B12' B11' 60.7(3)
B7' B12' B9' 108.2(4)
B11' B12' B9' 108.3(4)
B7' B12' B10' 108.1(4)
B11' B12' B10' 59.6(3)
B9' B12' B10' 60.2(3)
B7' B12' B8' 60.3(3)
B11' B12' B8' 109.4(4)
B9' B12' B8' 60.3(3)
B10' B12' B8' 108.8(4)

loop_
_geom_bond_atom_site_label_1
_geom_bond_atom_site_label_2
_geom_bond_distance
C1 C12 1.481(5)
C1 C2 1.684(5)
C1 B3 1.707(5)
C1 B4 1.708(5)
C1 B5 1.713(5)
C1 B6 1.736(6)
C2 C11 1.503(5)
C2 B7 1.694(6)
C2 B11 1.698(6)
C2 B6 1.703(6)
C2 B3 1.740(5)
C12 C19 1.350(4)
C12 C13 1.490(5)
C13 C14 1.373(5)
C13 C18 1.373(5)
C14 C15 1.372(5)
C15 C16 1.367(6)
C16 C17 1.360(6)
C17 C18 1.381(6)
C19 C22 1.481(5)
C19 C20 1.509(5)
C20 C21 1.512(5)
C22 C29 1.344(5)
C22 C23 1.499(5)
C23 C24 1.367(5)
C23 C28 1.380(5)
C24 C25 1.383(5)
C25 C26 1.363(6)
C26 C27 1.358(6)
C27 C28 1.368(6)
C29 C30 1.517(5)
C29 B3 1.537(6)
C30 C31 1.499(6)
B3 B4 1.773(6)
B3 B7 1.783(6)
B3 B8 1.784(6)
B4 B9 1.758(6)
B4 B8 1.770(7)
B4 B5 1.774(7)
B5 B10 1.751(7)
B5 B9 1.759(7)
B5 B6 1.759(6)
B6 B10 1.746(7)
B6 B11 1.756(6)
B7 B12 1.751(6)
B7 B8 1.752(6)
B7 B11 1.761(7)
B8 B12 1.755(7)
B8 B9 1.771(7)
B9 B12 1.748(7)
B9 B10 1.758(7)
B10 B11 1.742(7)
B10 B12 1.760(7)
B11 B12 1.744(7)
C1' C12' 1.488(5)
C1' C2' 1.683(5)
C1' B3' 1.699(6)
C1' B5' 1.702(6)
C1' B4' 1.719(6)
C1' B6' 1.726(6)
C2' C11' 1.504(5)
C2' B7' 1.687(6)
C2' B11' 1.700(6)
C2' B6' 1.710(6)
C2' B3' 1.744(6)
C12' C19' 1.347(5)
C12' C13' 1.495(5)
C13' C14' 1.364(5)
C13' C18' 1.379(6)
C14' C15' 1.386(6)
C15' C16' 1.344(8)
C16' C17' 1.361(8)
C17' C18' 1.373(6)
C19' C22' 1.475(5)
C19' C20' 1.507(5)
C20' C21' 1.520(6)
C22' C29' 1.345(5)
C22' C23' 1.507(5)
C23' C24' 1.371(5)
C23' C28' 1.375(5)
C24' C25' 1.382(6)
C25' C26' 1.353(7)
C26' C27' 1.357(7)
C27' C28' 1.362(6)
C29' C30' 1.511(5)
C29' B3' 1.525(6)
C30' C31' 1.499(7)
B3' B4' 1.774(7)
B3' B8' 1.785(7)
B3' B7' 1.787(7)
B4' B9' 1.747(7)
B4' B5' 1.753(7)
B4' B8' 1.757(7)
B5' B9' 1.749(8)
B5' B6' 1.763(7)
B5' B10' 1.770(7)
B6' B10' 1.751(7)
B6' B11' 1.761(7)
B7' B12' 1.753(7)
B7' B8' 1.771(7)
B7' B11' 1.773(8)
B8' B12' 1.773(8)
B8' B9' 1.780(8)
B9' B12' 1.769(8)
B9' B10' 1.776(8)
B10' B11' 1.753(7)
B10' B12' 1.770(8)
B11' B12' 1.758(8)
